data_2311131
loop_
_publ_author_name
'Sathishkumar, R.'
'Mohandas, T.'
'Sakthivel, P.'
'Jayabharathi, J.'

_publ_section_title
;
 1-(3,5-Dimethyl-phen-yl)-2-(4-fluoro-phen-yl)-1H-phenanthro[9,10-d]imidazole.
;
_journal_coeditor_code RK2393
_journal_issue 'Pt 3'
_journal_name_full 'Acta crystallographica. Section E, Structure reports online'
_journal_page_first o367
_journal_paper_doi 10.1107/S1600536813003486
_journal_volume 69
_journal_year 2013
_chemical_formula_iupac 'C29 H21 F N2'
_chemical_formula_moiety 'C29 H21 F N2'
_chemical_formula_sum 'C29 H21 F N2'
_chemical_formula_weight 416.48
_chemical_name_systematic 1-(3,5-Dimethylphenyl)-2-(4-fluorophenyl)-1<i>H</i>-phenanthro[9,10-<i>d</i>]imidazole
_space_group_IT_number 14
_space_group_name_Hall '-P 2yn'
_space_group_name_H-M_alt 'P 1 21/n 1'
_symmetry_cell_setting monoclinic
_symmetry_space_group_name_Hall '-P 2yn'
_symmetry_space_group_name_H-M 'P 1 21/n 1'
_atom_sites_solution_hydrogens geom
_atom_sites_solution_primary direct
_atom_sites_solution_secondary difmap
_cell_angle_alpha 90
_cell_angle_beta 93.8990(10)
_cell_angle_gamma 90
_cell_formula_units_Z 4
_cell_length_a 8.5680(2)
_cell_length_b 10.6070(3)
_cell_length_c 23.6900(6)
_cell_measurement_reflns_used 6884
_cell_measurement_temperature 295(2)
_cell_measurement_theta_max 25.7975
_cell_measurement_theta_min 2.5805
_cell_volume 2147.98(10)
_computing_cell_refinement '<i>APEX2</i> and <i>SAINT</i> (Bruker, 2008)'
_computing_data_collection '<i>APEX2</i> (Bruker, 2008)'
_computing_data_reduction '<i>SAINT</i> (Bruker, 2008)'
_computing_molecular_graphics '<i>ORTEP-3 for Windows</i> (Farrugia,  2012)'
_computing_publication_material '<i>PLATON</i> (Spek, 2009)'
_computing_structure_refinement '<i>SHELXL97</i> (Sheldrick, 2008)'
_computing_structure_solution '<i>SHELXS97</i> (Sheldrick, 2008)'
_diffrn_ambient_temperature 295(2)
_diffrn_measured_fraction_theta_full 0.999
_diffrn_measured_fraction_theta_max 0.999
_diffrn_measurement_device_type 'Bruker Kappa APEXII CCD'
_diffrn_measurement_method '\w- and \f-scans'
_diffrn_radiation_monochromator graphite
_diffrn_radiation_source 'fine-focus sealed tube'
_diffrn_radiation_type MoK\a
_diffrn_radiation_wavelength 0.71073
_diffrn_reflns_av_R_equivalents 0.0335
_diffrn_reflns_av_sigmaI/netI 0.0235
_diffrn_reflns_limit_h_max 10
_diffrn_reflns_limit_h_min -10
_diffrn_reflns_limit_k_max 12
_diffrn_reflns_limit_k_min -12
_diffrn_reflns_limit_l_max 28
_diffrn_reflns_limit_l_min -28
_diffrn_reflns_number 19934
_diffrn_reflns_theta_full 25.00
_diffrn_reflns_theta_max 25.00
_diffrn_reflns_theta_min 2.10
_exptl_absorpt_coefficient_mu 0.081
_exptl_absorpt_correction_T_max 0.9949
_exptl_absorpt_correction_T_min 0.9520
_exptl_absorpt_correction_type multi-scan
_exptl_absorpt_process_details '(<i>SADABS</i>; Bruker, 2008)'
_exptl_crystal_colour Colourless
_exptl_crystal_density_diffrn 1.288
_exptl_crystal_density_method 'Not measured'
_exptl_crystal_description Block
_exptl_crystal_F_000 872
_exptl_crystal_size_max 0.30
_exptl_crystal_size_mid 0.20
_exptl_crystal_size_min 0.20
_refine_diff_density_max 0.242
_refine_diff_density_min -0.151
_refine_ls_extinction_coef 0.0229(14)
_refine_ls_extinction_expression Fc^*^=kFc[1+0.001xFc^2^\l^3^/sin(2\q)]^-1/4^
_refine_ls_extinction_method '<i>SHELXL97</i> (Sheldrick, 2008)'
_refine_ls_goodness_of_fit_ref 1.024
_refine_ls_hydrogen_treatment constr
_refine_ls_matrix_type full
_refine_ls_number_parameters 292
_refine_ls_number_reflns 3777
_refine_ls_number_restraints 0
_refine_ls_restrained_S_all 1.024
_refine_ls_R_factor_all 0.0540
_refine_ls_R_factor_gt 0.0387
_refine_ls_shift/su_max 0.001
_refine_ls_shift/su_mean 0.000
_refine_ls_structure_factor_coef Fsqd
_refine_ls_weighting_details 'calc w=1/[\s^2^(Fo^2^)+(0.0470P)^2^+0.6584P] where P=(Fo^2^+2Fc^2^)/3'
_refine_ls_weighting_scheme calc
_refine_ls_wR_factor_gt 0.0969
_refine_ls_wR_factor_ref 0.1091
_reflns_number_gt 2957
_reflns_number_total 3777
_reflns_threshold_expression I>2\s(I)
_cod_data_source_file rk2393sup1.cif
_cod_data_source_block I
_cod_original_sg_symbol_H-M 'P 21/n'
_cod_database_code 2311131

loop_
_symmetry_equiv_pos_site_id
_symmetry_equiv_pos_as_xyz
1 x,y,z
2 1/2-x,1/2+y,1/2-z
3 -x,-y,-z
4 1/2+x,1/2-y,1/2+z

loop_
_atom_site_aniso_label
_atom_site_aniso_U_11
_atom_site_aniso_U_22
_atom_site_aniso_U_33
_atom_site_aniso_U_12
_atom_site_aniso_U_13
_atom_site_aniso_U_23
F1 0.1151(10) 0.0821(9) 0.0484(7) -0.0124(7) 0.0160(6) 0.0106(6)
N1 0.0415(7) 0.0419(8) 0.0456(8) -0.0017(6) -0.0016(6) -0.0019(6)
N2 0.0403(7) 0.0382(7) 0.0399(7) -0.0021(6) -0.0023(6) -0.0012(6)
C1 0.0456(9) 0.0402(9) 0.0425(9) -0.0079(7) 0.0076(7) 0.0003(7)
C2 0.0367(8) 0.0415(9) 0.0468(9) -0.0007(7) 0.0021(7) 0.0017(7)
C3 0.0359(8) 0.0394(9) 0.0396(8) -0.0042(7) 0.0011(6) 0.0001(7)
C4 0.0408(9) 0.0404(9) 0.0474(9) 0.0003(7) 0.0042(7) 0.0017(7)
C5 0.0386(9) 0.0512(10) 0.0539(10) -0.0057(8) -0.0027(8) 0.0066(8)
C6 0.0463(9) 0.0503(10) 0.0486(10) -0.0156(8) -0.0018(8) -0.0014(8)
C7 0.0358(8) 0.0382(9) 0.0412(9) 0.0061(7) -0.0005(7) -0.0004(7)
C8 0.0387(8) 0.0423(9) 0.0464(9) 0.0077(7) 0.0049(7) 0.0021(7)
C9 0.0512(10) 0.0495(10) 0.0559(11) -0.0006(8) 0.0079(8) 0.0031(8)
C10 0.0623(12) 0.0551(12) 0.0715(14) -0.0063(9) 0.0171(10) 0.0046(10)
C11 0.0864(16) 0.0722(14) 0.0662(14) -0.0087(12) 0.0262(12) 0.0136(11)
C12 0.0818(14) 0.0790(14) 0.0478(11) -0.0010(12) 0.0121(10) 0.0069(10)
C13 0.0497(10) 0.0559(11) 0.0463(10) 0.0089(8) 0.0084(8) 0.0036(8)
C14 0.0500(10) 0.0582(11) 0.0430(9) 0.0104(8) 0.0017(8) -0.0030(8)
C15 0.0824(15) 0.0948(17) 0.0446(11) -0.0068(13) -0.0011(10) -0.0024(11)
C16 0.0932(17) 0.1064(19) 0.0476(12) -0.0068(15) -0.0140(11) -0.0170(12)
C17 0.0713(13) 0.0731(14) 0.0644(13) -0.0016(11) -0.0145(11) -0.0180(11)
C18 0.0517(10) 0.0528(11) 0.0547(11) 0.0040(8) -0.0091(8) -0.0088(8)
C19 0.0400(9) 0.0462(9) 0.0456(9) 0.0095(7) -0.0025(7) -0.0069(8)
C20 0.0357(8) 0.0397(9) 0.0426(9) 0.0051(7) -0.0012(7) -0.0015(7)
C21 0.0368(8) 0.0377(9) 0.0454(9) -0.0010(7) 0.0000(7) -0.0011(7)
C22 0.0364(8) 0.0428(9) 0.0443(9) -0.0022(7) 0.0023(7) -0.0006(7)
C23 0.0621(11) 0.0431(10) 0.0467(10) -0.0068(8) 0.0022(8) -0.0040(8)
C24 0.0676(12) 0.0421(10) 0.0558(11) -0.0066(9) 0.0059(9) 0.0051(8)
C25 0.0586(11) 0.0606(12) 0.0441(10) -0.0065(9) 0.0093(8) 0.0051(9)
C26 0.0854(14) 0.0546(12) 0.0503(11) -0.0078(10) 0.0199(10) -0.0104(9)
C27 0.0706(12) 0.0402(10) 0.0548(11) -0.0014(9) 0.0160(9) -0.0023(8)
C28 0.0490(11) 0.0698(14) 0.0991(17) -0.0021(10) -0.0219(11) 0.0089(12)
C29 0.0626(12) 0.0446(10) 0.0609(11) -0.0092(9) 0.0110(9) -0.0070(8)

loop_
_atom_site_type_symbol
_atom_site_label
_atom_site_fract_x
_atom_site_fract_y
_atom_site_fract_z
_atom_site_U_iso_or_equiv
_atom_site_thermal_displace_type
_atom_site_occupancy
F F1 -0.12516(16) -0.11339(12) 0.46971(5) 0.0814(5) Uani 1.000
N N1 -0.17180(15) 0.00029(12) 0.20526(5) 0.0432(4) Uani 1.000
N N2 -0.01474(14) 0.16068(12) 0.23196(5) 0.0397(4) Uani 1.000
C C1 0.13686(19) 0.43494(15) 0.31531(7) 0.0426(5) Uani 1.000
C C2 0.03897(18) 0.35869(15) 0.28130(7) 0.0417(5) Uani 1.000
C C3 0.08624(17) 0.23859(14) 0.26818(6) 0.0384(5) Uani 1.000
C C4 0.22859(18) 0.19160(15) 0.28854(7) 0.0428(5) Uani 1.000
C C5 0.32914(18) 0.26633(16) 0.32246(7) 0.0482(6) Uani 1.000
C C6 0.2809(2) 0.38706(16) 0.33513(7) 0.0486(6) Uani 1.000
C C7 -0.03496(17) 0.16561(14) 0.17341(6) 0.0385(5) Uani 1.000
C C8 0.02988(18) 0.24785(15) 0.13278(7) 0.0424(5) Uani 1.000
C C9 0.1372(2) 0.34535(16) 0.14610(8) 0.0520(6) Uani 1.000
C C10 0.1931(2) 0.41945(19) 0.10496(9) 0.0624(7) Uani 1.000
C C11 0.1435(3) 0.3995(2) 0.04904(9) 0.0740(8) Uani 1.000
C C12 0.0414(3) 0.3043(2) 0.03479(8) 0.0692(8) Uani 1.000
C C13 -0.0186(2) 0.22404(17) 0.07527(7) 0.0504(6) Uani 1.000
C C14 -0.1241(2) 0.12002(17) 0.05928(7) 0.0505(6) Uani 1.000
C C15 -0.1728(3) 0.0935(2) 0.00278(8) 0.0742(8) Uani 1.000
C C16 -0.2694(3) -0.0054(3) -0.01118(9) 0.0833(9) Uani 1.000
C C17 -0.3242(3) -0.0829(2) 0.02974(9) 0.0705(8) Uani 1.000
C C18 -0.2803(2) -0.06043(17) 0.08542(8) 0.0537(6) Uani 1.000
C C19 -0.18058(18) 0.04040(16) 0.10068(7) 0.0442(5) Uani 1.000
C C20 -0.13220(17) 0.06682(14) 0.15854(6) 0.0395(5) Uani 1.000
C C21 -0.09957(18) 0.05819(14) 0.24857(7) 0.0401(5) Uani 1.000
C C22 -0.10644(18) 0.01699(15) 0.30742(7) 0.0412(5) Uani 1.000
C C23 -0.1144(2) -0.11111(16) 0.31864(7) 0.0507(6) Uani 1.000
C C24 -0.1214(2) -0.15484(17) 0.37296(8) 0.0551(6) Uani 1.000
C C25 -0.1211(2) -0.07015(18) 0.41601(7) 0.0542(6) Uani 1.000
C C26 -0.1164(3) 0.05626(19) 0.40719(8) 0.0627(7) Uani 1.000
C C27 -0.1093(2) 0.09943(17) 0.35261(8) 0.0547(6) Uani 1.000
C C28 0.4870(2) 0.2170(2) 0.34406(10) 0.0739(8) Uani 1.000
C C29 0.0858(2) 0.56524(16) 0.33040(8) 0.0557(6) Uani 1.000
H H2 -0.05829 0.38834 0.26736 0.0501 Uiso 1.000
H H4 0.25741 0.10985 0.27959 0.0514 Uiso 1.000
H H6 0.34764 0.43796 0.35778 0.0584 Uiso 1.000
H H9 0.17076 0.35964 0.18372 0.0624 Uiso 1.000
H H10 0.26440 0.48327 0.11457 0.0749 Uiso 1.000
H H11 0.17975 0.45104 0.02102 0.0888 Uiso 1.000
H H12 0.01026 0.29201 -0.00318 0.0830 Uiso 1.000
H H15 -0.13831 0.14452 -0.02578 0.0890 Uiso 1.000
H H16 -0.29900 -0.02076 -0.04906 0.0999 Uiso 1.000
H H17 -0.39033 -0.14989 0.01960 0.0846 Uiso 1.000
H H18 -0.31691 -0.11232 0.11328 0.0644 Uiso 1.000
H H23 -0.11507 -0.16832 0.28888 0.0608 Uiso 1.000
H H24 -0.12626 -0.24089 0.38017 0.0661 Uiso 1.000
H H26 -0.11785 0.11237 0.43731 0.0753 Uiso 1.000
H H27 -0.10636 0.18578 0.34598 0.0656 Uiso 1.000
H H28A 0.49953 0.22771 0.38435 0.1108 Uiso 1.000
H H28B 0.49460 0.12914 0.33495 0.1108 Uiso 1.000
H H28C 0.56759 0.26283 0.32662 0.1108 Uiso 1.000
H H29A 0.02493 0.56122 0.36291 0.0836 Uiso 1.000
H H29B 0.17619 0.61712 0.33882 0.0836 Uiso 1.000
H H29C 0.02357 0.60076 0.29911 0.0836 Uiso 1.000

loop_
_atom_type_symbol
_atom_type_description
_atom_type_scat_dispersion_real
_atom_type_scat_dispersion_imag
_atom_type_scat_source
C C 0.0033 0.0016 ' International Tables Vol C Tables 4.2.6.8 and 6.1.1.4'
H H 0.0000 0.0000 ' International Tables Vol C Tables 4.2.6.8 and 6.1.1.4'
F F 0.0171 0.0103 ' International Tables Vol C Tables 4.2.6.8 and 6.1.1.4'
N N 0.0061 0.0033 ' International Tables Vol C Tables 4.2.6.8 and 6.1.1.4'

loop_
_geom_angle_atom_site_label_1
_geom_angle_atom_site_label_2
_geom_angle_atom_site_label_3
_geom_angle
_geom_angle_publ_flag
C20 N1 C21 105.06(13) no
C3 N2 C7 127.18(12) no
C3 N2 C21 126.16(12) no
C7 N2 C21 106.41(12) no
C2 C1 C6 118.25(15) no
C2 C1 C29 120.14(15) no
C6 C1 C29 121.60(15) no
C1 C2 C3 119.71(14) no
N2 C3 C2 119.45(13) no
N2 C3 C4 119.00(13) no
C2 C3 C4 121.56(14) no
C3 C4 C5 119.85(15) no
C4 C5 C6 118.13(15) no
C4 C5 C28 120.42(16) no
C6 C5 C28 121.45(16) no
C1 C6 C5 122.49(15) no
N2 C7 C8 131.64(14) no
N2 C7 C20 105.12(12) no
C8 C7 C20 123.21(13) no
C7 C8 C9 124.93(15) no
C7 C8 C13 115.67(14) no
C9 C8 C13 119.38(15) no
C8 C9 C10 121.32(17) no
C9 C10 C11 119.83(18) no
C10 C11 C12 120.1(2) no
C11 C12 C13 122.54(18) no
C8 C13 C12 116.76(16) no
C8 C13 C14 121.27(15) no
C12 C13 C14 121.97(16) no
C13 C14 C15 122.53(17) no
C13 C14 C19 120.65(15) no
C15 C14 C19 116.82(17) no
C14 C15 C16 121.47(19) no
C15 C16 C17 121.3(2) no
C16 C17 C18 119.4(2) no
C17 C18 C19 120.32(18) no
C14 C19 C18 120.78(16) no
C14 C19 C20 117.35(15) no
C18 C19 C20 121.87(15) no
N1 C20 C7 111.40(13) no
N1 C20 C19 126.79(14) no
C7 C20 C19 121.81(14) no
N1 C21 N2 112.01(14) no
N1 C21 C22 123.78(14) no
N2 C21 C22 124.20(14) no
C21 C22 C23 118.68(14) no
C21 C22 C27 123.46(15) no
C23 C22 C27 117.85(16) no
C22 C23 C24 121.09(16) no
C23 C24 C25 118.82(17) no
F1 C25 C24 118.82(17) no
F1 C25 C26 118.79(16) no
C24 C25 C26 122.40(17) no
C25 C26 C27 118.46(17) no
C22 C27 C26 121.37(17) no
C1 C2 H2 120.00 no
C3 C2 H2 120.00 no
C3 C4 H4 120.00 no
C5 C4 H4 120.00 no
C1 C6 H6 119.00 no
C5 C6 H6 119.00 no
C8 C9 H9 119.00 no
C10 C9 H9 119.00 no
C9 C10 H10 120.00 no
C11 C10 H10 120.00 no
C10 C11 H11 120.00 no
C12 C11 H11 120.00 no
C11 C12 H12 119.00 no
C13 C12 H12 119.00 no
C14 C15 H15 119.00 no
C16 C15 H15 119.00 no
C15 C16 H16 119.00 no
C17 C16 H16 119.00 no
C16 C17 H17 120.00 no
C18 C17 H17 120.00 no
C17 C18 H18 120.00 no
C19 C18 H18 120.00 no
C22 C23 H23 119.00 no
C24 C23 H23 119.00 no
C23 C24 H24 121.00 no
C25 C24 H24 121.00 no
C25 C26 H26 121.00 no
C27 C26 H26 121.00 no
C22 C27 H27 119.00 no
C26 C27 H27 119.00 no
C5 C28 H28A 109.00 no
C5 C28 H28B 110.00 no
C5 C28 H28C 109.00 no
H28A C28 H28B 109.00 no
H28A C28 H28C 109.00 no
H28B C28 H28C 109.00 no
C1 C29 H29A 109.00 no
C1 C29 H29B 109.00 no
C1 C29 H29C 109.00 no
H29A C29 H29B 109.00 no
H29A C29 H29C 109.00 no
H29B C29 H29C 109.00 no

loop_
_geom_bond_atom_site_label_1
_geom_bond_atom_site_label_2
_geom_bond_distance
_geom_bond_publ_flag
F1 C25 1.355(2) no
N1 C20 1.3745(19) no
N1 C21 1.314(2) no
N2 C3 1.4376(19) no
N2 C7 1.3871(18) no
N2 C21 1.380(2) no
C1 C2 1.384(2) no
C1 C6 1.387(2) no
C1 C29 1.500(2) no
C2 C3 1.379(2) no
C3 C4 1.374(2) no
C4 C5 1.386(2) no
C5 C6 1.385(2) no
C5 C28 1.507(2) no
C7 C8 1.438(2) no
C7 C20 1.370(2) no
C8 C9 1.405(2) no
C8 C13 1.420(2) no
C9 C10 1.364(3) no
C10 C11 1.380(3) no
C11 C12 1.363(3) no
C12 C13 1.406(3) no
C13 C14 1.460(2) no
C14 C15 1.403(3) no
C14 C19 1.405(2) no
C15 C16 1.363(4) no
C16 C17 1.378(3) no
C17 C18 1.368(3) no
C18 C19 1.401(2) no
C19 C20 1.433(2) no
C21 C22 1.466(2) no
C22 C23 1.387(2) no
C22 C27 1.384(2) no
C23 C24 1.373(3) no
C24 C25 1.359(3) no
C25 C26 1.358(3) no
C26 C27 1.377(3) no
C2 H2 0.9300 no
C4 H4 0.9300 no
C6 H6 0.9300 no
C9 H9 0.9300 no
C10 H10 0.9300 no
C11 H11 0.9300 no
C12 H12 0.9300 no
C15 H15 0.9300 no
C16 H16 0.9300 no
C17 H17 0.9300 no
C18 H18 0.9300 no
C23 H23 0.9300 no
C24 H24 0.9300 no
C26 H26 0.9300 no
C27 H27 0.9300 no
C28 H28A 0.9600 no
C28 H28B 0.9600 no
C28 H28C 0.9600 no
C29 H29A 0.9600 no
C29 H29B 0.9600 no
C29 H29C 0.9600 no

loop_
_geom_hbond_atom_site_label_D
_geom_hbond_atom_site_label_H
_geom_hbond_atom_site_label_A
_geom_hbond_site_symmetry_A
_geom_hbond_distance_DH
_geom_hbond_distance_HA
_geom_hbond_distance_DA
_geom_hbond_angle_DHA
_geom_hbond_publ_flag
C9 H9 Cg1 1_555 0.9300 2.9700 3.8433 156.00 yes
C6 H6 Cg2 2_555 0.9300 2.9700 3.6994 155.00 yes

loop_
_geom_torsion_atom_site_label_1
_geom_torsion_atom_site_label_2
_geom_torsion_atom_site_label_3
_geom_torsion_atom_site_label_4
_geom_torsion
_geom_torsion_publ_flag
C20 N1 C21 C22 -178.64(14) no
C20 N1 C21 N2 0.33(17) no
C21 N1 C20 C7 0.17(17) no
C21 N1 C20 C19 179.41(15) no
C3 N2 C21 C22 3.7(2) no
C7 N2 C21 C22 178.27(14) no
C3 N2 C7 C20 175.21(13) no
C21 N2 C7 C20 0.74(16) no
C7 N2 C3 C4 -99.85(18) no
C21 N2 C3 C4 73.6(2) no
C21 N2 C7 C8 -176.95(16) no
C21 N2 C3 C2 -106.97(18) no
C7 N2 C21 N1 -0.70(17) no
C7 N2 C3 C2 79.61(19) no
C3 N2 C21 N1 -175.24(13) no
C3 N2 C7 C8 -2.5(3) no
C2 C1 C6 C5 -0.5(3) no
C29 C1 C6 C5 178.91(16) no
C6 C1 C2 C3 0.1(2) no
C29 C1 C2 C3 -179.29(15) no
C1 C2 C3 N2 -178.84(14) no
C1 C2 C3 C4 0.6(2) no
N2 C3 C4 C5 178.51(14) no
C2 C3 C4 C5 -0.9(2) no
C3 C4 C5 C28 -178.70(16) no
C3 C4 C5 C6 0.6(2) no
C4 C5 C6 C1 0.1(3) no
C28 C5 C6 C1 179.37(17) no
N2 C7 C8 C13 179.98(16) no
C20 C7 C8 C9 -176.01(16) no
C20 C7 C8 C13 2.7(2) no
N2 C7 C20 N1 -0.58(17) no
N2 C7 C20 C19 -179.87(14) no
C8 C7 C20 N1 177.36(14) no
N2 C7 C8 C9 1.3(3) no
C8 C7 C20 C19 -1.9(2) no
C9 C8 C13 C14 177.08(16) no
C7 C8 C9 C10 -179.91(17) no
C13 C8 C9 C10 1.5(3) no
C7 C8 C13 C12 179.11(17) no
C7 C8 C13 C14 -1.7(2) no
C9 C8 C13 C12 -2.2(2) no
C8 C9 C10 C11 0.3(3) no
C9 C10 C11 C12 -1.4(3) no
C10 C11 C12 C13 0.6(4) no
C11 C12 C13 C14 -178.1(2) no
C11 C12 C13 C8 1.2(3) no
C8 C13 C14 C15 -179.38(18) no
C12 C13 C14 C15 -0.2(3) no
C12 C13 C14 C19 179.18(18) no
C8 C13 C14 C19 0.0(3) no
C13 C14 C15 C16 178.9(2) no
C19 C14 C15 C16 -0.5(3) no
C13 C14 C19 C18 -179.21(16) no
C13 C14 C19 C20 0.8(2) no
C15 C14 C19 C18 0.2(3) no
C15 C14 C19 C20 -179.75(17) no
C14 C15 C16 C17 0.5(4) no
C15 C16 C17 C18 -0.3(4) no
C16 C17 C18 C19 0.0(3) no
C17 C18 C19 C20 179.97(18) no
C17 C18 C19 C14 0.0(3) no
C14 C19 C20 N1 -179.08(15) no
C18 C19 C20 N1 1.0(3) no
C18 C19 C20 C7 -179.86(15) no
C14 C19 C20 C7 0.1(2) no
N1 C21 C22 C23 34.4(2) no
N1 C21 C22 C27 -143.96(17) no
N2 C21 C22 C23 -144.46(16) no
N2 C21 C22 C27 37.2(2) no
C21 C22 C23 C24 -179.86(15) no
C27 C22 C23 C24 -1.4(2) no
C21 C22 C27 C26 179.74(18) no
C23 C22 C27 C26 1.4(3) no
C22 C23 C24 C25 0.3(3) no
C23 C24 C25 F1 -178.82(16) no
C23 C24 C25 C26 1.0(3) no
F1 C25 C26 C27 178.79(18) no
C24 C25 C26 C27 -1.0(3) no
C25 C26 C27 C22 -0.2(3) no
